data_2218105
loop_
_publ_author_name
'Hemissi, Hanene'
'Abid, Sonia'
'Rzaigui, Mohamed'

_publ_section_title
;
 5-Chloro-2-methoxyanilinium nitrate
;
_journal_coeditor_code FJ2102
_journal_issue 5
_journal_name_full 'Acta Crystallographica Section E'
_journal_page_first o801
_journal_paper_doi 10.1107/S1600536808008805
_journal_volume 64
_journal_year 2008
_chemical_formula_iupac 'C7 H9 Cl N O +, N O3 -'
_chemical_formula_moiety 'C7 H9 Cl N O +, N O3 -'
_chemical_formula_sum 'C7 H9 Cl N2 O4'
_chemical_formula_weight 220.61
_chemical_name_systematic
;
5-Chloro-2-methoxyanilinium nitrate
;
_space_group_IT_number 14
_symmetry_cell_setting monoclinic
_symmetry_space_group_name_Hall '-P 2ybc'
_symmetry_space_group_name_H-M 'P 1 21/c 1'
_atom_sites_solution_hydrogens geom
_atom_sites_solution_primary direct
_atom_sites_solution_secondary difmap
_audit_creation_method SHELXL-97
_cell_angle_alpha 90.00
_cell_angle_beta 102.38(3)
_cell_angle_gamma 90.00
_cell_formula_units_Z 4
_cell_length_a 10.681(2)
_cell_length_b 9.474(3)
_cell_length_c 9.802(3)
_cell_measurement_reflns_used 25
_cell_measurement_temperature 293(2)
_cell_measurement_theta_max 10.75
_cell_measurement_theta_min 9.07
_cell_volume 968.8(5)
_computing_cell_refinement 'CAD-4 EXPRESS (Enraf--Nonius, 1994)'
_computing_data_collection 'CAD-4 EXPRESS (Enraf--Nonius, 1994)'
_computing_data_reduction 'XCAD4 (Harms & Wocadlo, 1995)'
_computing_molecular_graphics 'ORTEP-3 for Windows (Farrugia, 1997), DIAMOND (Brandenburg, 1998)'
_computing_publication_material 'WinGX (Farrugia, 1999)'
_computing_structure_refinement 'SHELXL97 (Sheldrick, 2008)'
_computing_structure_solution 'SHELXS97 (Sheldrick, 2008)'
_diffrn_measured_fraction_theta_full 1.000
_diffrn_measured_fraction_theta_max 1.000
_diffrn_measurement_device '\k-geometry diffractometer'
_diffrn_measurement_device_type 'Enraf--Nonius TurboCAD4'
_diffrn_measurement_method 'non-profiled \w'
_diffrn_radiation_monochromator graphite
_diffrn_radiation_type Mok\a
_diffrn_radiation_wavelength 0.71073
_diffrn_reflns_av_R_equivalents 0.0285
_diffrn_reflns_av_sigmaI/netI 0.0354
_diffrn_reflns_limit_h_max 13
_diffrn_reflns_limit_h_min -13
_diffrn_reflns_limit_k_max 0
_diffrn_reflns_limit_k_min -12
_diffrn_reflns_limit_l_max 12
_diffrn_reflns_limit_l_min -12
_diffrn_reflns_number 4244
_diffrn_reflns_theta_full 27.00
_diffrn_reflns_theta_max 27.00
_diffrn_reflns_theta_min 2.90
_diffrn_standards_decay_% 5
_diffrn_standards_interval_time 120
_diffrn_standards_number 2
_exptl_absorpt_coefficient_mu 0.385
_exptl_absorpt_correction_type none
_exptl_crystal_colour black
_exptl_crystal_density_diffrn 1.513
_exptl_crystal_density_method 'not measured'
_exptl_crystal_description prism
_exptl_crystal_F_000 456
_exptl_crystal_size_max 0.2
_exptl_crystal_size_mid 0.18
_exptl_crystal_size_min 0.16
_refine_diff_density_max 0.183
_refine_diff_density_min -0.424
_refine_ls_extinction_method none
_refine_ls_goodness_of_fit_ref 1.018
_refine_ls_hydrogen_treatment constr
_refine_ls_matrix_type full
_refine_ls_number_parameters 129
_refine_ls_number_reflns 2125
_refine_ls_number_restraints 0
_refine_ls_restrained_S_all 1.018
_refine_ls_R_factor_all 0.0736
_refine_ls_R_factor_gt 0.0411
_refine_ls_shift/su_max 0.000
_refine_ls_shift/su_mean 0.000
_refine_ls_structure_factor_coef Fsqd
_refine_ls_weighting_details 'calc w=1/[\s^2^(Fo^2^)+(0.0495P)^2^+0.2112P] where P=(Fo^2^+2Fc^2^)/3'
_refine_ls_weighting_scheme calc
_refine_ls_wR_factor_gt 0.0955
_refine_ls_wR_factor_ref 0.1089
_reflns_number_gt 1409
_reflns_number_total 2125
_reflns_threshold_expression I>2\s(I)
_cod_data_source_file fj2102.cif
_cod_data_source_block I
_cod_original_sg_symbol_H-M 'P 21/c'
_cod_original_formula_sum 'C7 H9 Cl1 N2 O4'
_cod_database_code 2218105
_cod_database_fobs_code 2218105

loop_
_symmetry_equiv_pos_as_xyz
'x, y, z'
'-x, y+1/2, -z+1/2'
'-x, -y, -z'
'x, -y-1/2, z-1/2'

loop_
_atom_site_type_symbol
_atom_site_label
_atom_site_fract_x
_atom_site_fract_y
_atom_site_fract_z
_atom_site_U_iso_or_equiv
_atom_site_adp_type
_atom_site_calc_flag
_atom_site_refinement_flags
_atom_site_occupancy
Cl Cl 0.39657(5) 0.59783(8) 0.79445(7) 0.0703(2) Uani d . 1
N N2 0.83926(16) 0.40697(19) 0.75239(18) 0.0478(4) Uani d . 1
H H2 0.8415 0.3375 0.6918 0.072 Uiso calc R 1
H H1 0.8331 0.3705 0.8344 0.072 Uiso calc R 1
H H3 0.9107 0.4579 0.7630 0.072 Uiso calc R 1
O O4 0.83237(15) 0.55493(16) 0.52279(16) 0.0568(4) Uani d . 1
C C1 0.72828(18) 0.4973(2) 0.6998(2) 0.0387(4) Uani d . 1
C C2 0.72905(19) 0.5751(2) 0.5790(2) 0.0425(5) Uani d . 1
C C3 0.6254(2) 0.6618(2) 0.5276(2) 0.0530(6) Uani d . 1
H H4 0.6241 0.7158 0.4481 0.064 Uiso calc R 1
C C4 0.5237(2) 0.6682(2) 0.5941(2) 0.0532(5) Uani d . 1
H H5 0.4537 0.7256 0.5585 0.064 Uiso calc R 1
C C5 0.52562(19) 0.5906(2) 0.7117(2) 0.0465(5) Uani d . 1
C C6 0.62876(18) 0.5041(2) 0.7675(2) 0.0425(5) Uani d . 1
H H6 0.6303 0.4523 0.8484 0.051 Uiso calc R 1
C C7 0.8528(3) 0.6480(3) 0.4147(3) 0.0714(7) Uani d . 1
H H7 0.7883 0.6316 0.3316 0.107 Uiso calc R 1
H H8 0.9360 0.6309 0.3957 0.107 Uiso calc R 1
H H9 0.8477 0.7441 0.4443 0.107 Uiso calc R 1
O O1 0.82176(15) 0.19146(16) 0.53507(16) 0.0556(4) Uani d . 1
N N1 0.88696(17) 0.09358(19) 0.60238(19) 0.0484(4) Uani d . 1
O O2 0.8812(2) -0.02617(18) 0.5536(2) 0.0835(6) Uani d . 1
O O3 0.95687(16) 0.12025(18) 0.71720(17) 0.0648(5) Uani d . 1

loop_
_atom_site_aniso_label
_atom_site_aniso_U_11
_atom_site_aniso_U_22
_atom_site_aniso_U_33
_atom_site_aniso_U_12
_atom_site_aniso_U_13
_atom_site_aniso_U_23
Cl 0.0462(3) 0.0888(5) 0.0816(5) -0.0011(3) 0.0262(3) -0.0182(4)
N2 0.0487(9) 0.0465(10) 0.0493(10) 0.0074(8) 0.0128(8) 0.0016(8)
O4 0.0608(9) 0.0616(10) 0.0553(9) 0.0042(8) 0.0284(8) 0.0059(8)
C1 0.0394(9) 0.0342(10) 0.0416(10) 0.0017(8) 0.0067(8) -0.0040(8)
C2 0.0474(11) 0.0390(10) 0.0426(11) -0.0011(9) 0.0133(9) -0.0051(9)
C3 0.0641(14) 0.0486(13) 0.0465(12) 0.0072(11) 0.0123(10) 0.0052(10)
C4 0.0518(12) 0.0508(13) 0.0539(13) 0.0117(10) 0.0043(10) -0.0034(11)
C5 0.0389(10) 0.0487(12) 0.0525(12) -0.0016(9) 0.0112(9) -0.0156(10)
C6 0.0465(11) 0.0410(11) 0.0411(11) -0.0061(9) 0.0122(9) -0.0044(9)
C7 0.0947(19) 0.0575(15) 0.0752(17) -0.0137(14) 0.0481(15) -0.0009(13)
O1 0.0598(9) 0.0502(9) 0.0562(9) 0.0115(8) 0.0108(7) 0.0016(7)
N1 0.0526(10) 0.0451(10) 0.0522(11) -0.0002(9) 0.0215(9) -0.0025(9)
O2 0.1170(16) 0.0446(10) 0.0859(13) 0.0093(10) 0.0152(12) -0.0144(10)
O3 0.0709(11) 0.0675(11) 0.0518(10) 0.0030(8) 0.0038(8) -0.0049(8)

loop_
_atom_type_symbol
_atom_type_description
_atom_type_scat_dispersion_real
_atom_type_scat_dispersion_imag
_atom_type_scat_source
C C 0.0033 0.0016 'International Tables Vol C Tables 4.2.6.8 and 6.1.1.4'
H H 0.0000 0.0000 'International Tables Vol C Tables 4.2.6.8 and 6.1.1.4'
Cl Cl 0.1484 0.1585 'International Tables Vol C Tables 4.2.6.8 and 6.1.1.4'
N N 0.0061 0.0033 'International Tables Vol C Tables 4.2.6.8 and 6.1.1.4'
O O 0.0106 0.0060 'International Tables Vol C Tables 4.2.6.8 and 6.1.1.4'

loop_
_geom_angle_atom_site_label_1
_geom_angle_atom_site_label_2
_geom_angle_atom_site_label_3
_geom_angle
C1 N2 H2 109.5
C1 N2 H1 109.5
H2 N2 H1 109.5
C1 N2 H3 109.5
H2 N2 H3 109.5
H1 N2 H3 109.5
C2 O4 C7 118.86(18)
C6 C1 C2 122.12(18)
C6 C1 N2 120.77(18)
C2 C1 N2 117.11(17)
O4 C2 C3 126.62(19)
O4 C2 C1 115.18(18)
C3 C2 C1 118.19(19)
C4 C3 C2 120.2(2)
C4 C3 H4 119.9
C2 C3 H4 119.9
C5 C4 C3 120.3(2)
C5 C4 H5 119.9
C3 C4 H5 119.9
C4 C5 C6 121.21(19)
C4 C5 Cl 120.13(17)
C6 C5 Cl 118.66(17)
C1 C6 C5 118.04(19)
C1 C6 H6 121.0
C5 C6 H6 121.0
O4 C7 H7 109.5
O4 C7 H8 109.5
H7 C7 H8 109.5
O4 C7 H9 109.5
H7 C7 H9 109.5
H8 C7 H9 109.5
O2 N1 O3 120.9(2)
O2 N1 O1 120.0(2)
O3 N1 O1 119.02(18)

loop_
_geom_bond_atom_site_label_1
_geom_bond_atom_site_label_2
_geom_bond_distance
Cl C5 1.744(2)
N2 C1 1.463(2)
N2 H2 0.8900
N2 H1 0.8900
N2 H3 0.8900
O4 C2 1.349(2)
O4 C7 1.431(3)
C1 C6 1.370(3)
C1 C2 1.397(3)
C2 C3 1.383(3)
C3 C4 1.383(3)
C3 H4 0.9300
C4 C5 1.364(3)
C4 H5 0.9300
C5 C6 1.388(3)
C6 H6 0.9300
C7 H7 0.9600
C7 H8 0.9600
C7 H9 0.9600
O1 N1 1.258(2)
N1 O2 1.228(2)
N1 O3 1.236(2)

loop_
_geom_hbond_atom_site_label_D
_geom_hbond_atom_site_label_H
_geom_hbond_atom_site_label_A
_geom_hbond_site_symmetry_A
_geom_hbond_distance_DH
_geom_hbond_distance_HA
_geom_hbond_distance_DA
_geom_hbond_angle_DHA
_geom_hbond_publ_flag
N2 H1 O1 4_566 0.8900 2.0800 2.967(3) 173 yes
N2 H1 O2 4_566 0.8900 2.5700 3.103(3) 120 yes
N2 H2 O1 . 0.8900 2.0400 2.927(3) 171 yes
N2 H2 O3 . 0.8900 2.3800 3.043(3) 131 yes
N2 H3 O2 2_756 0.8900 2.5500 3.240(3) 135 yes
N2 H3 O3 2_756 0.8900 2.0700 2.939(3) 165 yes
C7 H9 O2 1_565 0.9600 2.4200 3.361(4) 167 yes

loop_
_geom_torsion_atom_site_label_1
_geom_torsion_atom_site_label_2
_geom_torsion_atom_site_label_3
_geom_torsion_atom_site_label_4
_geom_torsion
C7 O4 C2 C3 12.4(3)
C7 O4 C2 C1 -168.9(2)
C6 C1 C2 O4 -178.65(18)
N2 C1 C2 O4 1.4(3)
C6 C1 C2 C3 0.2(3)
N2 C1 C2 C3 -179.74(18)
O4 C2 C3 C4 177.7(2)
C1 C2 C3 C4 -1.0(3)
C2 C3 C4 C5 0.8(3)
C3 C4 C5 C6 0.1(3)
C3 C4 C5 Cl -179.46(17)
C2 C1 C6 C5 0.7(3)
N2 C1 C6 C5 -179.35(18)
C4 C5 C6 C1 -0.9(3)
Cl C5 C6 C1 178.71(15)
